data_7043301
loop_
_publ_author_name
'Lalrempuia, Ralte'
'Breivik, Frida'
'T\"ornroos, Karl W.'
'Le Roux, Erwan'

_publ_section_title
;
 Coordination behavior of bis-phenolate saturated and unsaturated
 N-heterocyclic carbene ligands to zirconium: reactivity and activity in
 the copolymerization of cyclohexene oxide with CO2
;
_journal_name_full 'Dalton Trans.'
_journal_paper_doi 10.1039/C7DT01117B
_journal_year 2017
_chemical_formula_moiety 'C70 H88 N4 O4 Zr'
_chemical_formula_sum 'C70 H88 N4 O4 Zr'
_chemical_formula_weight 1140.66
_chemical_properties_physical ', Air-sensitive'
_space_group_crystal_system triclinic
_space_group_IT_number 2
_space_group_name_Hall '-P 1'
_space_group_name_H-M_alt 'P -1'
_symmetry_space_group_name_Hall '-P 1'
_symmetry_space_group_name_H-M 'P -1'
_atom_sites_solution_hydrogens geom
_audit_creation_method SHELXL-2016/6
_audit_update_record
;
2017-02-16 deposited with the CCDC.
2017-05-22 downloaded from the CCDC.
;
_cell_angle_alpha 96.633(2)
_cell_angle_beta 102.016(2)
_cell_angle_gamma 94.047(2)
_cell_formula_units_Z 2
_cell_length_a 15.231(3)
_cell_length_b 15.917(3)
_cell_length_c 16.457(3)
_cell_measurement_reflns_used 9545
_cell_measurement_temperature 103(2)
_cell_measurement_theta_max 27.09
_cell_measurement_theta_min 2.59
_cell_volume 3857.7(13)
_computing_cell_refinement 'Bruker AXS SAINT V8.30C, 2013'
_computing_data_collection 'Bruker AXS APEX2 2013.4-1'
_computing_data_reduction 'Bruker AXS SAINT V7.68A, 2013'
_computing_molecular_graphics
;
Mercury CSD 3.8 (Build RC2) Mercury CSD 2.0 - New Features for 
the Visualization and Investigation of Crystal Structures 
C. F. Macrae, I. J. Bruno, J. A. Chisholm, P. R. Edgington, 
P. McCabe, E. Pidcock, L. Rodriguez-Monge, R. Taylor, 
J. van de Streek and P. A. Wood, 
J. Appl. Cryst., 41, 466-470, 2008 
;
_computing_publication_material 'SHELXL-2014/7 (Sheldrick, 2014)'
_computing_structure_refinement
;
SHELXL-2014/7 
G.M. Sheldrick (2015) "Crystal structure refinement with
SHELXL", Acta Cryst., C71, 3-8 (Open Access)
;
_computing_structure_solution
;
SHELXT 2014/4, G.M. Sheldrick, Acta Cryst. (2015). A71, 3-8
;
_diffrn_ambient_temperature 103(2)
_diffrn_measured_fraction_theta_full 1.000
_diffrn_measured_fraction_theta_max 1.000
_diffrn_measurement_device_type 'Bruker APEX-II Pt135 CCD'
_diffrn_measurement_method '\w scans'
_diffrn_radiation_type MoK\a
_diffrn_radiation_wavelength 0.71073
_diffrn_reflns_av_R_equivalents 0.0515
_diffrn_reflns_av_unetI/netI 0.0501
_diffrn_reflns_Laue_measured_fraction_full 1.000
_diffrn_reflns_Laue_measured_fraction_max 1.000
_diffrn_reflns_limit_h_max 18
_diffrn_reflns_limit_h_min -18
_diffrn_reflns_limit_k_max 18
_diffrn_reflns_limit_k_min -18
_diffrn_reflns_limit_l_max 19
_diffrn_reflns_limit_l_min -19
_diffrn_reflns_number 44806
_diffrn_reflns_point_group_measured_fraction_full 1.000
_diffrn_reflns_point_group_measured_fraction_max 1.000
_diffrn_reflns_theta_full 25.027
_diffrn_reflns_theta_max 25.027
_diffrn_reflns_theta_min 1.692
_diffrn_source 'Bruker TXS Rotating anode'
_exptl_absorpt_coefficient_mu 0.183
_exptl_absorpt_correction_type multi-scan
_exptl_absorpt_process_details 'SADABS-2012/1, Bruker AXS'
_exptl_crystal_colour 'opaque colurless'
_exptl_crystal_density_diffrn 0.982
_exptl_crystal_description 'flat prism'
_exptl_crystal_F_000 1216
_exptl_crystal_size_max 0.369
_exptl_crystal_size_mid 0.314
_exptl_crystal_size_min 0.072
_exptl_transmission_factor_max 0.8620
_exptl_transmission_factor_min 0.5552
_refine_diff_density_max 0.980
_refine_diff_density_min -0.787
_refine_diff_density_rms 0.090
_refine_ls_extinction_method none
_refine_ls_goodness_of_fit_ref 1.221
_refine_ls_hydrogen_treatment constr
_refine_ls_matrix_type full
_refine_ls_number_parameters 831
_refine_ls_number_reflns 13637
_refine_ls_number_restraints 938
_refine_ls_restrained_S_all 1.182
_refine_ls_R_factor_all 0.0767
_refine_ls_R_factor_gt 0.0733
_refine_ls_shift/su_max 0.001
_refine_ls_shift/su_mean 0.000
_refine_ls_structure_factor_coef Fsqd
_refine_ls_weighting_details 'w=1/[\s^2^(Fo^2^)+17.7508P] where P=(Fo^2^+2Fc^2^)/3'
_refine_ls_weighting_scheme calc
_refine_ls_wR_factor_gt 0.1829
_refine_ls_wR_factor_ref 0.1844
_reflns_Friedel_coverage 0.000
_reflns_number_gt 12785
_reflns_number_total 13637
_reflns_threshold_expression 'I > 2\s(I)'
_cod_data_source_file c7dt01117b2.cif
_cod_data_source_block Complex5
_cod_original_cell_volume 3857.4(11)
_cod_database_code 7043301
_shelx_shelxl_version_number 2016/6
_shelx_space_group_comment
;
The symmetry employed for this shelxl refinement is uniquely defined
by the following loop, which should always be used as a source of
symmetry information in preference to the above space-group names.
They are only intended as comments.
;
_shelx_estimated_absorpt_t_min 0.935
_shelx_estimated_absorpt_t_max 0.987

loop_
_space_group_symop_operation_xyz
'x, y, z'
'-x, -y, -z'

loop_
_atom_site_label
_atom_site_type_symbol
_atom_site_fract_x
_atom_site_fract_y
_atom_site_fract_z
_atom_site_U_iso_or_equiv
_atom_site_adp_type
_atom_site_occupancy
_atom_site_site_symmetry_order
_atom_site_calc_flag
_atom_site_refinement_flags_posn
_atom_site_refinement_flags_adp
_atom_site_refinement_flags_occupancy
_atom_site_disorder_assembly
_atom_site_disorder_group
Zr1 Zr 0.79004(3) 0.21527(2) 0.74441(2) 0.01493(12) Uani 1 1 d . . . . .
O1 O 0.8275(2) 0.11064(17) 0.79710(17) 0.0199(6) Uani 1 1 d . . . . .
N1 N 0.8765(2) 0.2195(2) 0.9476(2) 0.0188(7) Uani 1 1 d . . . . .
C1 C 0.8281(3) 0.2642(3) 0.8916(3) 0.0188(8) Uani 1 1 d . . . . .
O2 O 0.7897(2) 0.34286(18) 0.75293(18) 0.0205(6) Uani 1 1 d . . . . .
N2 N 0.8479(2) 0.3474(2) 0.9250(2) 0.0210(7) Uani 1 1 d . . . . .
C2 C 0.8580(3) 0.1286(3) 0.9454(3) 0.0182(8) Uani 1 1 d . . . . .
O3 O 0.89586(19) 0.21809(18) 0.68802(17) 0.0203(6) Uani 1 1 d . . . . .
N3 N 0.7703(2) 0.1760(2) 0.5372(2) 0.0197(7) Uani 1 1 d . . . . .
C3 C 0.8308(3) 0.0778(3) 0.8679(3) 0.0184(8) Uani 1 1 d . . . . .
O4 O 0.65916(19) 0.18072(19) 0.73859(18) 0.0221(6) Uani 1 1 d . . . . .
N4 N 0.6381(2) 0.1533(3) 0.5652(2) 0.0250(8) Uani 1 1 d . . . . .
C4 C 0.8069(3) -0.0104(3) 0.8691(3) 0.0236(9) Uani 1 1 d . . . . .
C5 C 0.8139(3) -0.0395(3) 0.9463(3) 0.0266(10) Uani 1 1 d . . . . .
H5 H 0.799930 -0.098517 0.946722 0.032 Uiso 1 1 calc R U . . .
C6 C 0.8401(3) 0.0121(3) 1.0228(3) 0.0252(9) Uani 1 1 d . . . . .
C7 C 0.8604(3) 0.0975(3) 1.0211(3) 0.0212(9) Uani 1 1 d . . . . .
H7 H 0.876209 0.135380 1.072012 0.025 Uiso 1 1 calc R U . . .
C8 C 0.7725(3) -0.0703(3) 0.7860(3) 0.0289(10) Uani 1 1 d . . . . .
C9 C 0.7511(4) -0.1618(3) 0.8019(4) 0.0425(13) Uani 1 1 d . . . . .
H9A H 0.729947 -0.198382 0.748175 0.064 Uiso 1 1 calc R U . . .
H9B H 0.703939 -0.163338 0.834341 0.064 Uiso 1 1 calc R U . . .
H9C H 0.805569 -0.182201 0.833375 0.064 Uiso 1 1 calc R U . . .
C10 C 0.6841(3) -0.0411(3) 0.7377(3) 0.0302(10) Uani 1 1 d . . . . .
H10A H 0.660164 -0.081063 0.686656 0.045 Uiso 1 1 calc R U . . .
H10B H 0.696241 0.015727 0.722725 0.045 Uiso 1 1 calc R U . . .
H10C H 0.639781 -0.039429 0.773245 0.045 Uiso 1 1 calc R U . . .
C11 C 0.8441(4) -0.0720(3) 0.7341(3) 0.0375(12) Uani 1 1 d . . . . .
H11A H 0.824103 -0.114652 0.684482 0.056 Uiso 1 1 calc R U . . .
H11B H 0.900668 -0.086365 0.767827 0.056 Uiso 1 1 calc R U . . .
H11C H 0.853819 -0.015917 0.716487 0.056 Uiso 1 1 calc R U . . .
C12 C 0.8486(3) -0.0256(3) 1.1053(3) 0.0325(11) Uani 1 1 d . . . . .
C13 C 0.8644(4) 0.0422(4) 1.1815(3) 0.0422(13) Uani 1 1 d . . . . .
H13A H 0.860278 0.015187 1.231364 0.063 Uiso 1 1 calc R U . . .
H13B H 0.818657 0.082449 1.172659 0.063 Uiso 1 1 calc R U . . .
H13C H 0.924504 0.072479 1.189555 0.063 Uiso 1 1 calc R U . . .
C14 C 0.9289(4) -0.0794(4) 1.1136(4) 0.0490(15) Uani 1 1 d . . . . .
H14A H 0.938049 -0.101792 1.167476 0.073 Uiso 1 1 calc R U . . .
H14B H 0.983249 -0.043960 1.110964 0.073 Uiso 1 1 calc R U . . .
H14C H 0.916638 -0.126646 1.067832 0.073 Uiso 1 1 calc R U . . .
C15 C 0.7621(4) -0.0803(4) 1.1055(4) 0.0463(14) Uani 1 1 d . . . . .
H15A H 0.769874 -0.106553 1.157257 0.069 Uiso 1 1 calc R U . . .
H15B H 0.749112 -0.124826 1.057090 0.069 Uiso 1 1 calc R U . . .
H15C H 0.711945 -0.044671 1.102361 0.069 Uiso 1 1 calc R U . . .
C16 C 0.9327(3) 0.2732(3) 1.0140(3) 0.0207(9) Uani 1 1 d . . . . .
C17 C 1.0016(3) 0.2589(3) 1.0791(3) 0.0244(9) Uani 1 1 d . . . . .
H17 H 1.016123 0.203023 1.087563 0.029 Uiso 1 1 calc R U . . .
C18 C 1.0483(3) 0.3296(3) 1.1313(3) 0.0301(10) Uani 1 1 d . . . . .
H18 H 1.095686 0.321851 1.176633 0.036 Uiso 1 1 calc R U . . .
C19 C 1.0277(3) 0.4114(3) 1.1192(3) 0.0325(11) Uani 1 1 d . . . . .
H19 H 1.060925 0.458189 1.156671 0.039 Uiso 1 1 calc R U . . .
C20 C 0.9601(3) 0.4265(3) 1.0540(3) 0.0302(11) Uani 1 1 d . . . . .
H20 H 0.946287 0.482585 1.045853 0.036 Uiso 1 1 calc R U . . .
C21 C 0.9125(3) 0.3556(3) 1.0003(3) 0.0226(9) Uani 1 1 d . . . . .
C22 C 0.8009(3) 0.4148(3) 0.8899(3) 0.0218(9) Uani 1 1 d . . . . .
C23 C 0.7747(3) 0.4101(3) 0.8024(3) 0.0198(8) Uani 1 1 d . . . . .
C24 C 0.7313(3) 0.4779(3) 0.7689(3) 0.0253(9) Uani 1 1 d . . . . .
C25 C 0.7096(3) 0.5411(3) 0.8246(3) 0.0307(10) Uani 1 1 d . . . . .
H25 H 0.679199 0.586246 0.802266 0.037 Uiso 1 1 calc R U . . .
C26 C 0.7297(3) 0.5425(3) 0.9111(3) 0.0306(10) Uani 1 1 d D . . . .
C27 C 0.7764(3) 0.4777(3) 0.9428(3) 0.0268(10) Uani 1 1 d . . . . .
H27 H 0.791787 0.476839 1.001616 0.032 Uiso 1 1 calc R U . . .
C28 C 0.7058(3) 0.4787(3) 0.6733(3) 0.0291(10) Uani 1 1 d . . . . .
C29 C 0.7894(4) 0.4707(3) 0.6360(3) 0.0361(12) Uani 1 1 d . . . . .
H29A H 0.772961 0.473240 0.575529 0.054 Uiso 1 1 calc R U . . .
H29B H 0.813389 0.416368 0.645832 0.054 Uiso 1 1 calc R U . . .
H29C H 0.835418 0.517472 0.662665 0.054 Uiso 1 1 calc R U . . .
C30 C 0.6334(4) 0.4050(3) 0.6329(3) 0.0358(12) Uani 1 1 d . . . . .
H30A H 0.617091 0.406057 0.572183 0.054 Uiso 1 1 calc R U . . .
H30B H 0.579866 0.411239 0.656494 0.054 Uiso 1 1 calc R U . . .
H30C H 0.657119 0.350916 0.644188 0.054 Uiso 1 1 calc R U . . .
C31 C 0.6680(5) 0.5617(3) 0.6514(3) 0.0459(15) Uani 1 1 d . . . . .
H31A H 0.652421 0.560113 0.590398 0.069 Uiso 1 1 calc R U . . .
H31B H 0.713392 0.609526 0.675984 0.069 Uiso 1 1 calc R U . . .
H31C H 0.613812 0.568564 0.673982 0.069 Uiso 1 1 calc R U . . .
C32 C 0.7116(8) 0.6176(6) 0.9720(7) 0.0306(19) Uani 0.434(15) 1 d D . P A 1
C33 C 0.6399(10) 0.6686(14) 0.9296(12) 0.043(4) Uani 0.434(15) 1 d D . P A 1
H33A H 0.660492 0.693807 0.884389 0.064 Uiso 0.434(15) 1 calc R U P A 1
H33B H 0.584183 0.631352 0.906208 0.064 Uiso 0.434(15) 1 calc R U P A 1
H33C H 0.628449 0.713908 0.970646 0.064 Uiso 0.434(15) 1 calc R U P A 1
C34 C 0.7962(8) 0.6769(9) 1.0094(10) 0.056(4) Uani 0.434(15) 1 d D . P A 1
H34A H 0.817369 0.702384 0.964655 0.085 Uiso 0.434(15) 1 calc R U P A 1
H34B H 0.782801 0.721817 1.049693 0.085 Uiso 0.434(15) 1 calc R U P A 1
H34C H 0.843089 0.644790 1.038024 0.085 Uiso 0.434(15) 1 calc R U P A 1
C35 C 0.6798(14) 0.5789(10) 1.0415(10) 0.081(8) Uani 0.434(15) 1 d D . P A 1
H35A H 0.726377 0.545732 1.069005 0.122 Uiso 0.434(15) 1 calc R U P A 1
H35B H 0.668401 0.624171 1.082518 0.122 Uiso 0.434(15) 1 calc R U P A 1
H35C H 0.624135 0.541614 1.018080 0.122 Uiso 0.434(15) 1 calc R U P A 1
C32A C 0.6861(9) 0.6034(7) 0.9683(7) 0.0306(19) Uani 0.566(15) 1 d D . P A 2
C33A C 0.6689(15) 0.6850(11) 0.9272(13) 0.123(10) Uani 0.566(15) 1 d D . P A 2
H33D H 0.725837 0.711111 0.918446 0.184 Uiso 0.566(15) 1 calc R U P A 2
H33E H 0.626017 0.670629 0.873151 0.184 Uiso 0.566(15) 1 calc R U P A 2
H33F H 0.643886 0.725137 0.964033 0.184 Uiso 0.566(15) 1 calc R U P A 2
C34A C 0.7497(10) 0.6296(13) 1.0519(9) 0.122(10) Uani 0.566(15) 1 d D . P A 2
H34D H 0.807480 0.654078 1.043517 0.184 Uiso 0.566(15) 1 calc R U P A 2
H34E H 0.723658 0.671990 1.085483 0.184 Uiso 0.566(15) 1 calc R U P A 2
H34F H 0.759389 0.579756 1.081345 0.184 Uiso 0.566(15) 1 calc R U P A 2
C35A C 0.5976(10) 0.5659(8) 0.9804(11) 0.097(7) Uani 0.566(15) 1 d D . P A 2
H35D H 0.556582 0.548983 0.925700 0.145 Uiso 0.566(15) 1 calc R U P A 2
H35E H 0.607063 0.515951 1.009705 0.145 Uiso 0.566(15) 1 calc R U P A 2
H35F H 0.571332 0.608185 1.013842 0.145 Uiso 0.566(15) 1 calc R U P A 2
C36 C 0.7227(3) 0.1911(3) 0.5972(3) 0.0177(8) Uani 1 1 d . . . . .
C37 C 0.8563(3) 0.2212(3) 0.5412(3) 0.0180(8) Uani 1 1 d . . . . .
C38 C 0.9164(3) 0.2443(3) 0.6193(3) 0.0178(8) Uani 1 1 d . . . . .
C39 C 0.9967(3) 0.2949(3) 0.6215(2) 0.0206(8) Uani 1 1 d D . . . .
C40 C 1.0131(3) 0.3187(3) 0.54655(18) 0.0233(9) Uani 1 1 d D . . . .
H40 H 1.068157 0.351627 0.548411 0.028 Uiso 1 1 calc R U . . .
C41 C 0.9532(2) 0.2968(3) 0.4690(2) 0.0239(9) Uani 1 1 d D . . . .
C42 C 0.8732(2) 0.2479(2) 0.4686(3) 0.0202(9) Uani 1 1 d D . . . .
H42 H 0.829770 0.232816 0.417447 0.024 Uiso 1 1 calc R U . . .
C43 C 1.0640(3) 0.3243(3) 0.7055(3) 0.0242(9) Uani 1 1 d . . . . .
C44 C 1.1468(3) 0.3793(3) 0.6952(3) 0.0324(11) Uani 1 1 d . . . . .
H44A H 1.189640 0.392745 0.749370 0.049 Uiso 1 1 calc R U . . .
H44B H 1.127981 0.432146 0.674832 0.049 Uiso 1 1 calc R U . . .
H44C H 1.175814 0.348207 0.654704 0.049 Uiso 1 1 calc R U . . .
C45 C 1.0193(3) 0.3792(3) 0.7656(3) 0.0314(11) Uani 1 1 d . . . . .
H45A H 1.062366 0.396003 0.819191 0.047 Uiso 1 1 calc R U . . .
H45B H 0.966182 0.346353 0.774872 0.047 Uiso 1 1 calc R U . . .
H45C H 1.000836 0.430063 0.740937 0.047 Uiso 1 1 calc R U . . .
C46 C 1.0978(3) 0.2463(3) 0.7446(3) 0.0334(11) Uani 1 1 d . . . . .
H46A H 1.142088 0.265045 0.797158 0.050 Uiso 1 1 calc R U . . .
H46B H 1.126163 0.212187 0.705645 0.050 Uiso 1 1 calc R U . . .
H46C H 1.046873 0.211992 0.755979 0.050 Uiso 1 1 calc R U . . .
C47 C 0.9748(3) 0.3255(3) 0.3896(3) 0.0288(10) Uani 1 1 d . . . . .
C48 C 0.9053(4) 0.2876(5) 0.3108(3) 0.0531(16) Uani 1 1 d . . . . .
H48A H 0.919552 0.311637 0.262259 0.080 Uiso 1 1 calc R U . . .
H48B H 0.845124 0.301181 0.317095 0.080 Uiso 1 1 calc R U . . .
H48C H 0.906591 0.225820 0.302234 0.080 Uiso 1 1 calc R U . . .
C49 C 1.0658(4) 0.3009(4) 0.3787(4) 0.0489(15) Uani 1 1 d . . . . .
H49A H 1.079733 0.322495 0.328945 0.073 Uiso 1 1 calc R U . . .
H49B H 1.065057 0.238873 0.371858 0.073 Uiso 1 1 calc R U . . .
H49C H 1.111955 0.325454 0.428295 0.073 Uiso 1 1 calc R U . . .
C50 C 0.9752(6) 0.4223(4) 0.3954(4) 0.0616(19) Uani 1 1 d . . . . .
H50A H 0.990201 0.441093 0.344814 0.092 Uiso 1 1 calc R U . . .
H50B H 1.020298 0.449079 0.444759 0.092 Uiso 1 1 calc R U . . .
H50C H 0.915478 0.438513 0.400186 0.092 Uiso 1 1 calc R U . . .
C51 C 0.7171(3) 0.1241(3) 0.4674(3) 0.0258(9) Uani 1 1 d . . . . .
C52 C 0.7368(3) 0.0853(3) 0.3935(3) 0.0331(11) Uani 1 1 d . . . . .
H52 H 0.794757 0.094701 0.381345 0.040 Uiso 1 1 calc R U . . .
C53 C 0.6685(4) 0.0330(5) 0.3393(4) 0.059(2) Uani 1 1 d . . . . .
H53 H 0.679690 0.006211 0.288321 0.070 Uiso 1 1 calc R U . . .
C54 C 0.5838(5) 0.0179(5) 0.3566(4) 0.072(2) Uani 1 1 d . . . . .
H54 H 0.538834 -0.019486 0.317977 0.086 Uiso 1 1 calc R U . . .
C55 C 0.5640(4) 0.0571(5) 0.4301(3) 0.0570(19) Uani 1 1 d . . . . .
H55 H 0.505980 0.047825 0.442066 0.068 Uiso 1 1 calc R U . . .
C56 C 0.6327(3) 0.1105(3) 0.4852(3) 0.0324(11) Uani 1 1 d . . . . .
C57 C 0.5631(3) 0.1704(3) 0.6036(3) 0.0315(11) Uani 1 1 d D . . . .
C58 C 0.5780(3) 0.1836(3) 0.6912(3) 0.0240(9) Uani 1 1 d . . . . .
C59 C 0.5033(3) 0.2020(3) 0.7271(3) 0.0334(11) Uani 1 1 d D . . . .
C63 C 0.5154(3) 0.2152(3) 0.8235(3) 0.0283(10) Uani 1 1 d . . . . .
C64 C 0.5504(4) 0.1373(3) 0.8604(3) 0.0341(11) Uani 1 1 d . . . . .
H64A H 0.561135 0.147910 0.921721 0.051 Uiso 1 1 calc R U . . .
H64B H 0.606944 0.125736 0.843742 0.051 Uiso 1 1 calc R U . . .
H64C H 0.505608 0.088138 0.839576 0.051 Uiso 1 1 calc R U . . .
C65 C 0.5803(3) 0.2944(3) 0.8619(3) 0.0311(11) Uani 1 1 d . . . . .
H65A H 0.582950 0.305137 0.922279 0.047 Uiso 1 1 calc R U . . .
H65B H 0.558978 0.343442 0.835475 0.047 Uiso 1 1 calc R U . . .
H65C H 0.640625 0.285239 0.852612 0.047 Uiso 1 1 calc R U . . .
C66 C 0.4256(4) 0.2277(4) 0.8489(3) 0.0401(13) Uani 1 1 d . . . . .
H66A H 0.434715 0.232766 0.910024 0.060 Uiso 1 1 calc R U . . .
H66B H 0.381946 0.178755 0.823358 0.060 Uiso 1 1 calc R U . . .
H66C H 0.402684 0.279535 0.829432 0.060 Uiso 1 1 calc R U . . .
C60 C 0.4275(5) 0.2287(7) 0.6767(4) 0.025(2) Uani 0.524(8) 1 d D . P B 3
H60 H 0.382462 0.250670 0.702870 0.030 Uiso 0.524(8) 1 calc R U P B 3
C61 C 0.4147(5) 0.2245(7) 0.5897(4) 0.0256(19) Uani 0.524(8) 1 d D . P B 3
C62 C 0.4856(4) 0.1965(6) 0.5553(5) 0.019(2) Uani 0.524(8) 1 d D . P B 3
H62 H 0.481042 0.195222 0.496692 0.023 Uiso 0.524(8) 1 calc R U P B 3
C67 C 0.3272(5) 0.2517(4) 0.5382(5) 0.026(2) Uani 0.524(8) 1 d D . P B 3
C68 C 0.3238(16) 0.2376(11) 0.4449(7) 0.027(3) Uani 0.524(8) 1 d D . P B 3
H68A H 0.270159 0.260523 0.414793 0.041 Uiso 0.524(8) 1 calc R U P B 3
H68B H 0.320893 0.176552 0.426043 0.041 Uiso 0.524(8) 1 calc R U P B 3
H68C H 0.377976 0.266523 0.433478 0.041 Uiso 0.524(8) 1 calc R U P B 3
C69 C 0.3232(6) 0.3457(5) 0.5642(6) 0.030(2) Uani 0.524(8) 1 d D . P B 3
H69A H 0.266480 0.363336 0.533853 0.045 Uiso 0.524(8) 1 calc R U P B 3
H69B H 0.374112 0.378272 0.550758 0.045 Uiso 0.524(8) 1 calc R U P B 3
H69C H 0.326318 0.356196 0.624605 0.045 Uiso 0.524(8) 1 calc R U P B 3
C70 C 0.2476(8) 0.1985(12) 0.5544(12) 0.032(3) Uani 0.524(8) 1 d D . P B 3
H70A H 0.191618 0.213130 0.519758 0.047 Uiso 0.524(8) 1 calc R U P B 3
H70B H 0.245471 0.209980 0.613702 0.047 Uiso 0.524(8) 1 calc R U P B 3
H70C H 0.254093 0.138152 0.540040 0.047 Uiso 0.524(8) 1 calc R U P B 3
C60A C 0.4180(4) 0.1897(8) 0.6736(4) 0.025(3) Uani 0.476(8) 1 d D . P B 4
H60A H 0.366482 0.191582 0.697704 0.030 Uiso 0.476(8) 1 calc R U P B 4
C61A C 0.4048(5) 0.1747(7) 0.5864(4) 0.021(2) Uani 0.476(8) 1 d D . P B 4
C62A C 0.4791(6) 0.1578(8) 0.5520(7) 0.024(3) Uani 0.476(8) 1 d D . P B 4
H62A H 0.471502 0.138044 0.494016 0.029 Uiso 0.476(8) 1 calc R U P B 4
C67A C 0.3109(5) 0.1724(4) 0.5283(5) 0.026(2) Uani 0.476(8) 1 d D . P B 4
C68A C 0.317(2) 0.2361(12) 0.4673(10) 0.042(5) Uani 0.476(8) 1 d D . P B 4
H68D H 0.258512 0.233093 0.427430 0.063 Uiso 0.476(8) 1 calc R U P B 4
H68E H 0.363783 0.222819 0.436810 0.063 Uiso 0.476(8) 1 calc R U P B 4
H68F H 0.331142 0.293490 0.498277 0.063 Uiso 0.476(8) 1 calc R U P B 4
C69A C 0.2852(6) 0.0831(5) 0.4823(6) 0.027(2) Uani 0.476(8) 1 d D . P B 4
H69D H 0.225447 0.080155 0.445074 0.040 Uiso 0.476(8) 1 calc R U P B 4
H69E H 0.283756 0.042966 0.523054 0.040 Uiso 0.476(8) 1 calc R U P B 4
H69F H 0.329671 0.068316 0.449098 0.040 Uiso 0.476(8) 1 calc R U P B 4
C70A C 0.2382(10) 0.1928(17) 0.5760(13) 0.046(5) Uani 0.476(8) 1 d D . P B 4
H70D H 0.181479 0.196486 0.536165 0.068 Uiso 0.476(8) 1 calc R U P B 4
H70E H 0.256385 0.247232 0.612179 0.068 Uiso 0.476(8) 1 calc R U P B 4
H70F H 0.229924 0.147827 0.610412 0.068 Uiso 0.476(8) 1 calc R U P B 4

loop_
_atom_site_aniso_label
_atom_site_aniso_U_11
_atom_site_aniso_U_22
_atom_site_aniso_U_33
_atom_site_aniso_U_23
_atom_site_aniso_U_13
_atom_site_aniso_U_12
Zr1 0.0185(2) 0.0138(2) 0.0129(2) 0.00249(14) 0.00404(15) 0.00146(14)
O1 0.0276(16) 0.0153(14) 0.0176(14) 0.0036(11) 0.0053(12) 0.0027(12)
N1 0.0224(18) 0.0152(16) 0.0188(17) 0.0044(13) 0.0030(14) 0.0023(14)
C1 0.021(2) 0.020(2) 0.0175(19) 0.0050(15) 0.0076(16) 0.0043(16)
O2 0.0250(16) 0.0164(14) 0.0206(15) 0.0048(11) 0.0050(12) 0.0020(12)
N2 0.0284(19) 0.0162(17) 0.0175(17) 0.0041(13) 0.0020(14) 0.0016(14)
C2 0.019(2) 0.0150(19) 0.021(2) 0.0049(15) 0.0037(16) 0.0001(16)
O3 0.0222(15) 0.0226(15) 0.0167(14) 0.0048(12) 0.0046(12) 0.0024(12)
N3 0.0203(17) 0.0204(18) 0.0174(17) 0.0010(14) 0.0029(14) 0.0015(14)
C3 0.019(2) 0.0179(19) 0.0196(19) 0.0043(15) 0.0046(16) 0.0048(16)
O4 0.0180(14) 0.0277(16) 0.0199(15) -0.0001(12) 0.0044(12) 0.0014(12)
N4 0.0205(18) 0.036(2) 0.0176(18) -0.0015(15) 0.0062(14) -0.0026(16)
C4 0.023(2) 0.018(2) 0.027(2) 0.0030(17) 0.0018(18) 0.0022(17)
C5 0.028(2) 0.018(2) 0.034(2) 0.0100(17) 0.0029(19) -0.0017(18)
C6 0.023(2) 0.029(2) 0.026(2) 0.0134(18) 0.0041(18) 0.0013(18)
C7 0.020(2) 0.023(2) 0.021(2) 0.0048(17) 0.0030(17) 0.0021(17)
C8 0.033(3) 0.022(2) 0.028(2) -0.0027(18) 0.0014(19) 0.0005(19)
C9 0.050(3) 0.022(2) 0.047(3) -0.004(2) -0.004(3) 0.001(2)
C10 0.030(2) 0.028(2) 0.029(2) -0.0025(19) 0.003(2) -0.001(2)
C11 0.038(3) 0.031(3) 0.040(3) -0.009(2) 0.009(2) 0.002(2)
C12 0.032(3) 0.034(3) 0.034(3) 0.023(2) 0.004(2) 0.000(2)
C13 0.049(3) 0.050(3) 0.027(3) 0.020(2) 0.002(2) -0.007(3)
C14 0.046(3) 0.048(3) 0.057(4) 0.036(3) 0.002(3) 0.008(3)
C15 0.044(3) 0.053(4) 0.042(3) 0.024(3) 0.006(3) -0.011(3)
C16 0.027(2) 0.017(2) 0.017(2) 0.0017(16) 0.0036(16) -0.0009(16)
C17 0.029(2) 0.021(2) 0.022(2) 0.0039(17) 0.0038(18) 0.0003(18)
C18 0.033(3) 0.031(2) 0.021(2) 0.0044(18) -0.0038(19) 0.001(2)
C19 0.040(3) 0.028(2) 0.023(2) -0.0038(19) -0.001(2) -0.004(2)
C20 0.042(3) 0.017(2) 0.027(2) -0.0001(18) -0.001(2) 0.0010(19)
C21 0.030(2) 0.019(2) 0.018(2) 0.0028(16) 0.0023(17) 0.0020(17)
C22 0.024(2) 0.019(2) 0.022(2) 0.0072(16) 0.0030(17) 0.0009(17)
C23 0.022(2) 0.0167(19) 0.019(2) 0.0013(15) 0.0028(17) -0.0029(16)
C24 0.031(2) 0.020(2) 0.024(2) 0.0075(17) 0.0036(18) 0.0003(18)
C25 0.038(3) 0.026(2) 0.031(2) 0.0106(19) 0.007(2) 0.012(2)
C26 0.041(3) 0.022(2) 0.028(2) 0.0017(18) 0.007(2) 0.006(2)
C27 0.038(3) 0.021(2) 0.020(2) 0.0027(17) 0.0038(19) 0.0006(18)
C28 0.040(3) 0.022(2) 0.025(2) 0.0076(18) 0.001(2) 0.0086(19)
C29 0.049(3) 0.037(3) 0.027(3) 0.016(2) 0.012(2) 0.009(2)
C30 0.039(3) 0.038(3) 0.026(3) 0.003(2) -0.004(2) 0.007(2)
C31 0.075(4) 0.033(3) 0.030(3) 0.013(2) 0.001(3) 0.022(3)
C32 0.050(5) 0.015(3) 0.027(3) 0.002(2) 0.008(3) 0.006(3)
C33 0.051(7) 0.057(10) 0.028(8) 0.010(6) 0.016(6) 0.025(6)
C34 0.057(8) 0.047(8) 0.054(10) -0.032(7) 0.006(6) 0.012(6)
C35 0.16(2) 0.054(11) 0.071(13) 0.026(9) 0.085(15) 0.049(12)
C32A 0.050(5) 0.015(3) 0.027(3) 0.002(2) 0.008(3) 0.006(3)
C33A 0.28(3) 0.050(10) 0.109(13) 0.049(10) 0.143(17) 0.098(14)
C34A 0.084(11) 0.18(2) 0.069(9) -0.078(12) -0.024(9) 0.089(13)
C35A 0.093(10) 0.065(8) 0.140(15) -0.052(9) 0.084(11) -0.019(8)
C36 0.021(2) 0.016(2) 0.0166(19) 0.0055(15) 0.0029(15) 0.0009(16)
C37 0.020(2) 0.0150(19) 0.0198(19) 0.0000(16) 0.0060(16) 0.0053(15)
C38 0.021(2) 0.0153(19) 0.0191(19) 0.0031(15) 0.0075(16) 0.0040(15)
C39 0.021(2) 0.019(2) 0.023(2) 0.0010(16) 0.0056(17) 0.0031(16)
C40 0.023(2) 0.021(2) 0.026(2) 0.0055(17) 0.0066(17) -0.0038(17)
C41 0.028(2) 0.021(2) 0.024(2) 0.0029(17) 0.0074(18) 0.0034(17)
C42 0.023(2) 0.019(2) 0.019(2) 0.0030(16) 0.0045(17) 0.0043(16)
C43 0.022(2) 0.028(2) 0.022(2) 0.0020(18) 0.0050(17) -0.0022(18)
C44 0.025(2) 0.040(3) 0.029(3) 0.000(2) 0.004(2) -0.005(2)
C45 0.029(3) 0.036(3) 0.025(2) -0.003(2) 0.003(2) -0.002(2)
C46 0.026(3) 0.043(3) 0.031(3) 0.011(2) 0.003(2) 0.002(2)
C47 0.033(3) 0.032(2) 0.023(2) 0.0070(19) 0.0106(19) 0.001(2)
C48 0.048(3) 0.083(5) 0.028(3) 0.019(3) 0.008(2) -0.016(3)
C49 0.043(3) 0.072(4) 0.037(3) 0.017(3) 0.018(3) 0.006(3)
C50 0.102(6) 0.045(3) 0.052(4) 0.020(3) 0.040(4) 0.009(3)
C51 0.024(2) 0.030(2) 0.022(2) -0.0009(18) 0.0048(17) -0.0042(18)
C52 0.032(3) 0.037(3) 0.028(2) -0.010(2) 0.014(2) -0.009(2)
C53 0.053(3) 0.083(5) 0.032(3) -0.028(3) 0.024(3) -0.034(3)
C54 0.051(4) 0.114(6) 0.036(3) -0.034(4) 0.020(3) -0.044(4)
C55 0.032(3) 0.101(5) 0.028(3) -0.021(3) 0.013(2) -0.030(3)
C56 0.027(2) 0.045(3) 0.023(2) -0.003(2) 0.0080(19) -0.005(2)
C57 0.020(2) 0.052(3) 0.021(2) -0.001(2) 0.0063(17) 0.002(2)
C58 0.020(2) 0.031(2) 0.021(2) 0.0029(18) 0.0050(16) 0.0003(18)
C59 0.026(2) 0.052(3) 0.022(2) 0.000(2) 0.0081(18) 0.001(2)
C63 0.030(2) 0.038(3) 0.019(2) 0.0020(19) 0.0096(18) 0.001(2)
C64 0.044(3) 0.034(3) 0.029(3) 0.005(2) 0.019(2) 0.000(2)
C65 0.041(3) 0.028(2) 0.027(2) 0.0001(19) 0.015(2) 0.005(2)
C66 0.033(3) 0.064(4) 0.026(3) 0.002(2) 0.014(2) 0.006(2)
C60 0.026(4) 0.023(6) 0.026(4) -0.001(4) 0.010(3) -0.004(4)
C61 0.026(4) 0.022(5) 0.028(4) 0.002(4) 0.005(3) 0.002(4)
C62 0.022(4) 0.018(6) 0.012(4) -0.011(4) 0.002(3) -0.008(4)
C67 0.026(4) 0.028(4) 0.024(4) 0.006(3) 0.005(3) 0.002(3)
C68 0.027(7) 0.028(7) 0.024(5) 0.001(4) -0.004(5) 0.012(5)
C69 0.024(5) 0.036(5) 0.031(5) 0.001(4) 0.005(4) 0.008(4)
C70 0.022(6) 0.033(6) 0.040(8) 0.015(6) -0.001(5) 0.002(5)
C60A 0.026(4) 0.020(7) 0.027(4) -0.005(4) 0.009(3) -0.004(4)
C61A 0.023(4) 0.013(5) 0.025(4) 0.002(4) 0.005(3) 0.002(4)
C62A 0.024(4) 0.017(7) 0.025(5) -0.014(5) 0.004(3) -0.009(4)
C67A 0.026(4) 0.025(5) 0.028(5) 0.001(4) 0.003(4) 0.009(4)
C68A 0.036(9) 0.031(8) 0.056(11) 0.013(8) 0.002(9) 0.007(7)
C69A 0.018(5) 0.029(5) 0.029(5) 0.002(4) -0.004(4) -0.003(4)
C70A 0.023(6) 0.060(12) 0.051(12) -0.009(8) 0.009(6) 0.008(7)

loop_
_atom_type_symbol
_atom_type_description
_atom_type_scat_dispersion_real
_atom_type_scat_dispersion_imag
_atom_type_scat_source
C C 0.0033 0.0016 'International Tables Vol C Tables 4.2.6.8 and 6.1.1.4'
N N 0.0061 0.0033 'International Tables Vol C Tables 4.2.6.8 and 6.1.1.4'
O O 0.0106 0.0060 'International Tables Vol C Tables 4.2.6.8 and 6.1.1.4'
Zr Zr -2.9673 0.5597 'International Tables Vol C Tables 4.2.6.8 and 6.1.1.4'
H H 0.0000 0.0000 'International Tables Vol C Tables 4.2.6.8 and 6.1.1.4'

loop_
_geom_angle_atom_site_label_1
_geom_angle_atom_site_label_2
_geom_angle_atom_site_label_3
_geom_angle
O4 Zr1 O2 100.56(12)
O4 Zr1 O3 149.29(12)
O2 Zr1 O3 91.55(12)
O4 Zr1 O1 91.54(12)
O2 Zr1 O1 149.74(12)
O3 Zr1 O1 91.90(12)
O4 Zr1 C1 96.02(13)
O2 Zr1 C1 75.13(13)
O3 Zr1 C1 114.42(13)
O1 Zr1 C1 76.10(13)
O4 Zr1 C36 75.46(13)
O2 Zr1 C36 94.33(13)
O3 Zr1 C36 75.56(13)
O1 Zr1 C36 115.62(13)
C1 Zr1 C36 165.23(14)
C3 O1 Zr1 140.3(3)
C1 N1 C16 111.5(3)
C1 N1 C2 122.6(3)
C16 N1 C2 124.9(3)
N1 C1 N2 105.9(4)
N1 C1 Zr1 122.1(3)
N2 C1 Zr1 124.1(3)
C23 O2 Zr1 142.1(3)
C1 N2 C21 110.6(3)
C1 N2 C22 123.0(4)
C21 N2 C22 126.2(4)
C7 C2 C3 123.0(4)
C7 C2 N1 117.7(4)
C3 C2 N1 119.0(4)
C38 O3 Zr1 138.2(3)
C36 N3 C51 110.2(4)
C36 N3 C37 122.5(3)
C51 N3 C37 126.3(4)
O1 C3 C2 121.0(4)
O1 C3 C4 122.2(4)
C2 C3 C4 116.8(4)
C58 O4 Zr1 141.2(3)
C36 N4 C56 110.1(4)
C36 N4 C57 122.7(4)
C56 N4 C57 126.2(4)
C5 C4 C3 118.2(4)
C5 C4 C8 121.7(4)
C3 C4 C8 120.0(4)
C4 C5 C6 124.3(4)
C4 C5 H5 117.9
C6 C5 H5 117.9
C7 C6 C5 117.1(4)
C7 C6 C12 121.9(4)
C5 C6 C12 120.9(4)
C6 C7 C2 120.4(4)
C6 C7 H7 119.8
C2 C7 H7 119.8
C11 C8 C9 107.3(4)
C11 C8 C4 110.3(4)
C9 C8 C4 111.3(4)
C11 C8 C10 111.4(4)
C9 C8 C10 107.2(4)
C4 C8 C10 109.3(4)
C8 C9 H9A 109.5
C8 C9 H9B 109.5
H9A C9 H9B 109.5
C8 C9 H9C 109.5
H9A C9 H9C 109.5
H9B C9 H9C 109.5
C8 C10 H10A 109.5
C8 C10 H10B 109.5
H10A C10 H10B 109.5
C8 C10 H10C 109.5
H10A C10 H10C 109.5
H10B C10 H10C 109.5
C8 C11 H11A 109.5
C8 C11 H11B 109.5
H11A C11 H11B 109.5
C8 C11 H11C 109.5
H11A C11 H11C 109.5
H11B C11 H11C 109.5
C13 C12 C15 106.7(5)
C13 C12 C6 112.8(4)
C15 C12 C6 110.5(4)
C13 C12 C14 108.8(5)
C15 C12 C14 110.5(4)
C6 C12 C14 107.6(4)
C12 C13 H13A 109.5
C12 C13 H13B 109.5
H13A C13 H13B 109.5
C12 C13 H13C 109.5
H13A C13 H13C 109.5
H13B C13 H13C 109.5
C12 C14 H14A 109.5
C12 C14 H14B 109.5
H14A C14 H14B 109.5
C12 C14 H14C 109.5
H14A C14 H14C 109.5
H14B C14 H14C 109.5
C12 C15 H15A 109.5
C12 C15 H15B 109.5
H15A C15 H15B 109.5
C12 C15 H15C 109.5
H15A C15 H15C 109.5
H15B C15 H15C 109.5
C17 C16 N1 132.9(4)
C17 C16 C21 121.5(4)
N1 C16 C21 105.3(4)
C18 C17 C16 117.1(4)
C18 C17 H17 121.4
C16 C17 H17 121.4
C17 C18 C19 121.8(4)
C17 C18 H18 119.1
C19 C18 H18 119.1
C20 C19 C18 121.6(4)
C20 C19 H19 119.2
C18 C19 H19 119.2
C19 C20 C21 117.3(4)
C19 C20 H20 121.3
C21 C20 H20 121.3
N2 C21 C16 106.5(4)
N2 C21 C20 132.6(4)
C16 C21 C20 120.6(4)
C27 C22 C23 121.8(4)
C27 C22 N2 119.1(4)
C23 C22 N2 118.8(4)
O2 C23 C22 120.5(4)
O2 C23 C24 121.3(4)
C22 C23 C24 118.2(4)
C25 C24 C23 117.7(4)
C25 C24 C28 121.8(4)
C23 C24 C28 120.5(4)
C24 C25 C26 124.0(4)
C24 C25 H25 118.0
C26 C25 H25 118.0
C27 C26 C25 117.3(4)
C27 C26 C32 119.6(6)
C25 C26 C32 122.7(6)
C27 C26 C32A 120.6(6)
C25 C26 C32A 121.1(6)
C22 C27 C26 120.6(4)
C22 C27 H27 119.7
C26 C27 H27 119.7
C31 C28 C29 107.3(4)
C31 C28 C30 108.1(4)
C29 C28 C30 110.1(4)
C31 C28 C24 111.5(4)
C29 C28 C24 110.1(4)
C30 C28 C24 109.7(4)
C28 C29 H29A 109.5
C28 C29 H29B 109.5
H29A C29 H29B 109.5
C28 C29 H29C 109.5
H29A C29 H29C 109.5
H29B C29 H29C 109.5
C28 C30 H30A 109.5
C28 C30 H30B 109.5
H30A C30 H30B 109.5
C28 C30 H30C 109.5
H30A C30 H30C 109.5
H30B C30 H30C 109.5
C28 C31 H31A 109.5
C28 C31 H31B 109.5
H31A C31 H31B 109.5
C28 C31 H31C 109.5
H31A C31 H31C 109.5
H31B C31 H31C 109.5
C35 C32 C33 109.4(7)
C35 C32 C34 108.8(7)
C33 C32 C34 108.5(7)
C35 C32 C26 106.2(9)
C33 C32 C26 111.9(13)
C34 C32 C26 111.8(8)
C32 C33 H33A 109.5
C32 C33 H33B 109.5
H33A C33 H33B 109.5
C32 C33 H33C 109.5
H33A C33 H33C 109.5
H33B C33 H33C 109.5
C32 C34 H34A 109.5
C32 C34 H34B 109.5
H34A C34 H34B 109.5
C32 C34 H34C 109.5
H34A C34 H34C 109.5
H34B C34 H34C 109.5
C32 C35 H35A 109.5
C32 C35 H35B 109.5
H35A C35 H35B 109.5
C32 C35 H35C 109.5
H35A C35 H35C 109.5
H35B C35 H35C 109.5
C35A C32A C34A 109.9(9)
C35A C32A C33A 107.6(9)
C34A C32A C33A 107.2(10)
C35A C32A C26 112.9(9)
C34A C32A C26 110.4(9)
C33A C32A C26 108.7(12)
C32A C33A H33D 109.5
C32A C33A H33E 109.5
H33D C33A H33E 109.5
C32A C33A H33F 109.5
H33D C33A H33F 109.5
H33E C33A H33F 109.5
C32A C34A H34D 109.5
C32A C34A H34E 109.5
H34D C34A H34E 109.5
C32A C34A H34F 109.5
H34D C34A H34F 109.5
H34E C34A H34F 109.5
C32A C35A H35D 109.5
C32A C35A H35E 109.5
H35D C35A H35E 109.5
C32A C35A H35F 109.5
H35D C35A H35F 109.5
H35E C35A H35F 109.5
N3 C36 N4 106.8(4)
N3 C36 Zr1 123.4(3)
N4 C36 Zr1 123.6(3)
C42 C37 C38 122.2(4)
C42 C37 N3 118.0(4)
C38 C37 N3 119.5(4)
O3 C38 C37 119.7(4)
O3 C38 C39 122.6(4)
C37 C38 C39 117.7(4)
C40 C39 C38 118.7(4)
C40 C39 C43 121.1(4)
C38 C39 C43 120.2(3)
C39 C40 C41 123.7(4)
C39 C40 H40 118.1
C41 C40 H40 118.1
C42 C41 C40 116.6(4)
C42 C41 C47 122.3(3)
C40 C41 C47 121.1(3)
C37 C42 C41 121.0(4)
C37 C42 H42 119.5
C41 C42 H42 119.5
C46 C43 C44 107.4(4)
C46 C43 C45 110.5(4)
C44 C43 C45 106.3(4)
C46 C43 C39 109.4(4)
C44 C43 C39 112.5(4)
C45 C43 C39 110.5(4)
C43 C44 H44A 109.5
C43 C44 H44B 109.5
H44A C44 H44B 109.5
C43 C44 H44C 109.5
H44A C44 H44C 109.5
H44B C44 H44C 109.5
C43 C45 H45A 109.5
C43 C45 H45B 109.5
H45A C45 H45B 109.5
C43 C45 H45C 109.5
H45A C45 H45C 109.5
H45B C45 H45C 109.5
C43 C46 H46A 109.5
C43 C46 H46B 109.5
H46A C46 H46B 109.5
C43 C46 H46C 109.5
H46A C46 H46C 109.5
H46B C46 H46C 109.5
C49 C47 C48 107.9(5)
C49 C47 C41 110.8(4)
C48 C47 C41 112.8(4)
C49 C47 C50 109.0(5)
C48 C47 C50 107.0(5)
C41 C47 C50 109.2(4)
C47 C48 H48A 109.5
C47 C48 H48B 109.5
H48A C48 H48B 109.5
C47 C48 H48C 109.5
H48A C48 H48C 109.5
H48B C48 H48C 109.5
C47 C49 H49A 109.5
C47 C49 H49B 109.5
H49A C49 H49B 109.5
C47 C49 H49C 109.5
H49A C49 H49C 109.5
H49B C49 H49C 109.5
C47 C50 H50A 109.5
C47 C50 H50B 109.5
H50A C50 H50B 109.5
C47 C50 H50C 109.5
H50A C50 H50C 109.5
H50B C50 H50C 109.5
C56 C51 C52 121.6(4)
C56 C51 N3 106.1(4)
C52 C51 N3 132.2(4)
C53 C52 C51 116.9(5)
C53 C52 H52 121.6
C51 C52 H52 121.6
C52 C53 C54 122.3(5)
C52 C53 H53 118.9
C54 C53 H53 118.9
C53 C54 C55 120.8(5)
C53 C54 H54 119.6
C55 C54 H54 119.6
C56 C55 C54 117.3(5)
C56 C55 H55 121.3
C54 C55 H55 121.3
C51 C56 C55 121.1(5)
C51 C56 N4 106.7(4)
C55 C56 N4 132.0(4)
C62A C57 C58 123.5(5)
C62 C57 C58 119.8(5)
C62A C57 N4 116.7(5)
C62 C57 N4 118.9(5)
C58 C57 N4 118.8(4)
O4 C58 C57 121.1(4)
O4 C58 C59 121.4(4)
C57 C58 C59 117.5(4)
C60A C59 C58 117.3(5)
C60 C59 C58 118.6(5)
C60A C59 C63 121.6(5)
C60 C59 C63 119.7(5)
C58 C59 C63 119.7(4)
C64 C63 C66 106.9(4)
C64 C63 C65 110.2(4)
C66 C63 C65 107.7(4)
C64 C63 C59 110.4(4)
C66 C63 C59 111.3(4)
C65 C63 C59 110.3(4)
C63 C64 H64A 109.5
C63 C64 H64B 109.5
H64A C64 H64B 109.5
C63 C64 H64C 109.5
H64A C64 H64C 109.5
H64B C64 H64C 109.5
C63 C65 H65A 109.5
C63 C65 H65B 109.5
H65A C65 H65B 109.5
C63 C65 H65C 109.5
H65A C65 H65C 109.5
H65B C65 H65C 109.5
C63 C66 H66A 109.5
C63 C66 H66B 109.5
H66A C66 H66B 109.5
C63 C66 H66C 109.5
H66A C66 H66C 109.5
H66B C66 H66C 109.5
C61 C60 C59 123.3(6)
C61 C60 H60 118.4
C59 C60 H60 118.4
C62 C61 C60 115.8(6)
C62 C61 C67 124.2(5)
C60 C61 C67 120.0(5)
C61 C62 C57 122.6(6)
C61 C62 H62 118.7
C57 C62 H62 118.7
C70 C67 C68 107.8(10)
C70 C67 C69 111.6(9)
C68 C67 C69 108.3(9)
C70 C67 C61 108.6(9)
C68 C67 C61 111.9(9)
C69 C67 C61 108.5(7)
C67 C68 H68A 109.5
C67 C68 H68B 109.5
H68A C68 H68B 109.5
C67 C68 H68C 109.5
H68A C68 H68C 109.5
H68B C68 H68C 109.5
C67 C69 H69A 109.5
C67 C69 H69B 109.5
H69A C69 H69B 109.5
C67 C69 H69C 109.5
H69A C69 H69C 109.5
H69B C69 H69C 109.5
C67 C70 H70A 109.5
C67 C70 H70B 109.5
H70A C70 H70B 109.5
C67 C70 H70C 109.5
H70A C70 H70C 109.5
H70B C70 H70C 109.5
C61A C60A C59 123.0(6)
C61A C60A H60A 118.5
C59 C60A H60A 118.5
C62A C61A C60A 118.1(8)
C62A C61A C67A 119.7(7)
C60A C61A C67A 122.1(6)
C57 C62A C61A 118.5(8)
C57 C62A H62A 120.7
C61A C62A H62A 120.7
C68A C67A C69A 111.0(10)
C68A C67A C70A 109.8(14)
C69A C67A C70A 107.1(11)
C68A C67A C61A 108.2(12)
C69A C67A C61A 108.1(7)
C70A C67A C61A 112.7(10)
C67A C68A H68D 109.5
C67A C68A H68E 109.5
H68D C68A H68E 109.5
C67A C68A H68F 109.5
H68D C68A H68F 109.5
H68E C68A H68F 109.5
C67A C69A H69D 109.5
C67A C69A H69E 109.5
H69D C69A H69E 109.5
C67A C69A H69F 109.5
H69D C69A H69F 109.5
H69E C69A H69F 109.5
C67A C70A H70D 109.5
C67A C70A H70E 109.5
H70D C70A H70E 109.5
C67A C70A H70F 109.5
H70D C70A H70F 109.5
H70E C70A H70F 109.5

loop_
_geom_bond_atom_site_label_1
_geom_bond_atom_site_label_2
_geom_bond_distance
Zr1 O4 2.010(3)
Zr1 O2 2.020(3)
Zr1 O3 2.021(3)
Zr1 O1 2.028(3)
Zr1 C1 2.393(4)
Zr1 C36 2.401(4)
O1 C3 1.324(5)
N1 C1 1.358(5)
N1 C16 1.396(5)
N1 C2 1.448(5)
C1 N2 1.361(5)
O2 C23 1.331(5)
N2 C21 1.399(6)
N2 C22 1.441(5)
C2 C7 1.386(6)
C2 C3 1.395(6)
O3 C38 1.337(5)
N3 C36 1.352(5)
N3 C51 1.400(6)
N3 C37 1.435(5)
C3 C4 1.430(6)
O4 C58 1.325(5)
N4 C36 1.354(5)
N4 C56 1.394(6)
N4 C57 1.444(6)
C4 C5 1.386(6)
C4 C8 1.544(6)
C5 C6 1.388(7)
C5 H5 0.9500
C6 C7 1.379(6)
C6 C12 1.531(6)
C7 H7 0.9500
C8 C11 1.519(7)
C8 C9 1.534(7)
C8 C10 1.546(7)
C9 H9A 0.9800
C9 H9B 0.9800
C9 H9C 0.9800
C10 H10A 0.9800
C10 H10B 0.9800
C10 H10C 0.9800
C11 H11A 0.9800
C11 H11B 0.9800
C11 H11C 0.9800
C12 C13 1.523(8)
C12 C15 1.527(7)
C12 C14 1.533(8)
C13 H13A 0.9800
C13 H13B 0.9800
C13 H13C 0.9800
C14 H14A 0.9800
C14 H14B 0.9800
C14 H14C 0.9800
C15 H15A 0.9800
C15 H15B 0.9800
C15 H15C 0.9800
C16 C17 1.386(6)
C16 C21 1.402(6)
C17 C18 1.385(6)
C17 H17 0.9500
C18 C19 1.388(7)
C18 H18 0.9500
C19 C20 1.379(7)
C19 H19 0.9500
C20 C21 1.402(6)
C20 H20 0.9500
C22 C27 1.373(6)
C22 C23 1.404(6)
C23 C24 1.411(6)
C24 C25 1.386(7)
C24 C28 1.542(6)
C25 C26 1.389(7)
C25 H25 0.9500
C26 C27 1.384(7)
C26 C32 1.547(9)
C26 C32A 1.551(8)
C27 H27 0.9500
C28 C31 1.529(6)
C28 C29 1.531(7)
C28 C30 1.537(7)
C29 H29A 0.9800
C29 H29B 0.9800
C29 H29C 0.9800
C30 H30A 0.9800
C30 H30B 0.9800
C30 H30C 0.9800
C31 H31A 0.9800
C31 H31B 0.9800
C31 H31C 0.9800
C32 C35 1.507(9)
C32 C33 1.509(9)
C32 C34 1.514(9)
C33 H33A 0.9800
C33 H33B 0.9800
C33 H33C 0.9800
C34 H34A 0.9800
C34 H34B 0.9800
C34 H34C 0.9800
C35 H35A 0.9800
C35 H35B 0.9800
C35 H35C 0.9800
C32A C35A 1.496(17)
C32A C34A 1.504(16)
C32A C33A 1.546(15)
C33A H33D 0.9800
C33A H33E 0.9800
C33A H33F 0.9800
C34A H34D 0.9800
C34A H34E 0.9800
C34A H34F 0.9800
C35A H35D 0.9800
C35A H35E 0.9800
C35A H35F 0.9800
C37 C42 1.380(6)
C37 C38 1.407(6)
C38 C39 1.408(6)
C39 C40 1.396(3)
C39 C43 1.540(6)
C40 C41 1.396(2)
C40 H40 0.9500
C41 C42 1.396(3)
C41 C47 1.524(6)
C42 H42 0.9500
C43 C46 1.535(7)
C43 C44 1.535(6)
C43 C45 1.539(6)
C44 H44A 0.9800
C44 H44B 0.9800
C44 H44C 0.9800
C45 H45A 0.9800
C45 H45B 0.9800
C45 H45C 0.9800
C46 H46A 0.9800
C46 H46B 0.9800
C46 H46C 0.9800
C47 C49 1.506(7)
C47 C48 1.524(7)
C47 C50 1.532(8)
C48 H48A 0.9800
C48 H48B 0.9800
C48 H48C 0.9800
C49 H49A 0.9800
C49 H49B 0.9800
C49 H49C 0.9800
C50 H50A 0.9800
C50 H50B 0.9800
C50 H50C 0.9800
C51 C56 1.384(6)
C51 C52 1.398(6)
C52 C53 1.375(7)
C52 H52 0.9500
C53 C54 1.388(8)
C53 H53 0.9500
C54 C55 1.395(8)
C54 H54 0.9500
C55 C56 1.393(7)
C55 H55 0.9500
C57 C62A 1.367(12)
C57 C62 1.397(3)
C57 C58 1.400(6)
C58 C59 1.418(6)
C59 C60A 1.397(3)
C59 C60 1.397(3)
C59 C63 1.548(6)
C63 C64 1.525(7)
C63 C66 1.529(7)
C63 C65 1.531(7)
C64 H64A 0.9800
C64 H64B 0.9800
C64 H64C 0.9800
C65 H65A 0.9800
C65 H65B 0.9800
C65 H65C 0.9800
C66 H66A 0.9800
C66 H66B 0.9800
C66 H66C 0.9800
C60 C61 1.397(3)
C60 H60 0.9500
C61 C62 1.397(3)
C61 C67 1.542(8)
C62 H62 0.9500
C67 C70 1.516(6)
C67 C68 1.516(6)
C67 C69 1.516(6)
C68 H68A 0.9800
C68 H68B 0.9800
C68 H68C 0.9800
C69 H69A 0.9800
C69 H69B 0.9800
C69 H69C 0.9800
C70 H70A 0.9800
C70 H70B 0.9800
C70 H70C 0.9800
C60A C61A 1.396(3)
C60A H60A 0.9500
C61A C62A 1.396(3)
C61A C67A 1.542(8)
C62A H62A 0.9500
C67A C68A 1.516(6)
C67A C69A 1.516(6)
C67A C70A 1.516(6)
C68A H68D 0.9800
C68A H68E 0.9800
C68A H68F 0.9800
C69A H69D 0.9800
C69A H69E 0.9800
C69A H69F 0.9800
C70A H70D 0.9800
C70A H70E 0.9800
C70A H70F 0.9800

loop_
_geom_torsion_atom_site_label_1
_geom_torsion_atom_site_label_2
_geom_torsion_atom_site_label_3
_geom_torsion_atom_site_label_4
_geom_torsion
C16 N1 C1 N2 -4.5(5)
C2 N1 C1 N2 164.6(4)
C16 N1 C1 Zr1 145.7(3)
C2 N1 C1 Zr1 -45.3(5)
N1 C1 N2 C21 3.0(5)
Zr1 C1 N2 C21 -146.4(3)
N1 C1 N2 C22 -171.5(4)
Zr1 C1 N2 C22 39.2(5)
C1 N1 C2 C7 -137.8(4)
C16 N1 C2 C7 29.7(6)
C1 N1 C2 C3 36.6(6)
C16 N1 C2 C3 -155.9(4)
Zr1 O1 C3 C2 -41.0(6)
Zr1 O1 C3 C4 138.9(4)
C7 C2 C3 O1 178.4(4)
N1 C2 C3 O1 4.4(6)
C7 C2 C3 C4 -1.4(6)
N1 C2 C3 C4 -175.5(4)
O1 C3 C4 C5 178.8(4)
C2 C3 C4 C5 -1.3(6)
O1 C3 C4 C8 -2.3(6)
C2 C3 C4 C8 177.6(4)
C3 C4 C5 C6 2.1(7)
C8 C4 C5 C6 -176.7(4)
C4 C5 C6 C7 -0.2(7)
C4 C5 C6 C12 -178.4(4)
C5 C6 C7 C2 -2.6(6)
C12 C6 C7 C2 175.6(4)
C3 C2 C7 C6 3.5(7)
N1 C2 C7 C6 177.6(4)
C5 C4 C8 C11 -120.2(5)
C3 C4 C8 C11 60.9(6)
C5 C4 C8 C9 -1.3(6)
C3 C4 C8 C9 179.9(4)
C5 C4 C8 C10 116.9(5)
C3 C4 C8 C10 -61.9(5)
C7 C6 C12 C13 10.3(7)
C5 C6 C12 C13 -171.5(5)
C7 C6 C12 C15 129.6(5)
C5 C6 C12 C15 -52.2(6)
C7 C6 C12 C14 -109.7(5)
C5 C6 C12 C14 68.5(6)
C1 N1 C16 C17 -170.4(5)
C2 N1 C16 C17 20.8(7)
C1 N1 C16 C21 4.2(5)
C2 N1 C16 C21 -164.5(4)
N1 C16 C17 C18 175.3(5)
C21 C16 C17 C18 1.4(7)
C16 C17 C18 C19 -0.2(7)
C17 C18 C19 C20 -0.6(8)
C18 C19 C20 C21 0.2(8)
C1 N2 C21 C16 -0.5(5)
C22 N2 C21 C16 173.8(4)
C1 N2 C21 C20 173.8(5)
C22 N2 C21 C20 -12.0(8)
C17 C16 C21 N2 173.2(4)
N1 C16 C21 N2 -2.2(5)
C17 C16 C21 C20 -1.9(7)
N1 C16 C21 C20 -177.2(4)
C19 C20 C21 N2 -172.6(5)
C19 C20 C21 C16 1.0(7)
C1 N2 C22 C27 137.0(4)
C21 N2 C22 C27 -36.5(6)
C1 N2 C22 C23 -37.6(6)
C21 N2 C22 C23 148.8(4)
Zr1 O2 C23 C22 37.4(7)
Zr1 O2 C23 C24 -141.7(4)
C27 C22 C23 O2 -171.6(4)
N2 C22 C23 O2 2.9(6)
C27 C22 C23 C24 7.5(7)
N2 C22 C23 C24 -178.0(4)
O2 C23 C24 C25 173.3(4)
C22 C23 C24 C25 -5.9(6)
O2 C23 C24 C28 -4.3(7)
C22 C23 C24 C28 176.5(4)
C23 C24 C25 C26 1.3(7)
C28 C24 C25 C26 178.9(5)
C24 C25 C26 C27 1.9(8)
C24 C25 C26 C32 174.9(7)
C24 C25 C26 C32A -166.6(7)
C23 C22 C27 C26 -4.3(7)
N2 C22 C27 C26 -178.8(4)
C25 C26 C27 C22 -0.5(7)
C32 C26 C27 C22 -173.7(6)
C32A C26 C27 C22 168.1(7)
C25 C24 C28 C31 8.1(7)
C23 C24 C28 C31 -174.5(5)
C25 C24 C28 C29 127.0(5)
C23 C24 C28 C29 -55.5(6)
C25 C24 C28 C30 -111.6(5)
C23 C24 C28 C30 65.8(6)
C27 C26 C32 C35 -45.2(9)
C25 C26 C32 C35 142.0(9)
C27 C26 C32 C33 -164.6(8)
C25 C26 C32 C33 22.6(11)
C27 C26 C32 C34 73.4(10)
C25 C26 C32 C34 -99.4(10)
C27 C26 C32A C35A -80.2(12)
C25 C26 C32A C35A 87.9(13)
C27 C26 C32A C34A 43.2(13)
C25 C26 C32A C34A -148.6(11)
C27 C26 C32A C33A 160.5(11)
C25 C26 C32A C33A -31.4(15)
C51 N3 C36 N4 -3.2(5)
C37 N3 C36 N4 166.1(4)
C51 N3 C36 Zr1 149.8(3)
C37 N3 C36 Zr1 -40.9(5)
C56 N4 C36 N3 2.6(5)
C57 N4 C36 N3 -166.5(4)
C56 N4 C36 Zr1 -150.3(3)
C57 N4 C36 Zr1 40.6(6)
C36 N3 C37 C42 -137.6(4)
C51 N3 C37 C42 29.9(6)
C36 N3 C37 C38 35.9(6)
C51 N3 C37 C38 -156.5(4)
Zr1 O3 C38 C37 -49.0(6)
Zr1 O3 C38 C39 131.0(4)
C42 C37 C38 O3 178.7(4)
N3 C37 C38 O3 5.4(6)
C42 C37 C38 C39 -1.4(6)
N3 C37 C38 C39 -174.6(4)
O3 C38 C39 C40 179.3(4)
C37 C38 C39 C40 -0.6(6)
O3 C38 C39 C43 -1.7(6)
C37 C38 C39 C43 178.3(4)
C38 C39 C40 C41 1.5(7)
C43 C39 C40 C41 -177.4(4)
C39 C40 C41 C42 -0.4(7)
C39 C40 C41 C47 179.5(4)
C38 C37 C42 C41 2.6(6)
N3 C37 C42 C41 175.9(4)
C40 C41 C42 C37 -1.7(6)
C47 C41 C42 C37 178.5(4)
C40 C39 C43 C46 -120.0(4)
C38 C39 C43 C46 61.2(5)
C40 C39 C43 C44 -0.6(6)
C38 C39 C43 C44 -179.5(4)
C40 C39 C43 C45 118.1(5)
C38 C39 C43 C45 -60.8(5)
C42 C41 C47 C49 -127.0(5)
C40 C41 C47 C49 53.2(6)
C42 C41 C47 C48 -5.9(7)
C40 C41 C47 C48 174.3(5)
C42 C41 C47 C50 112.9(5)
C40 C41 C47 C50 -67.0(6)
C36 N3 C51 C56 2.6(5)
C37 N3 C51 C56 -166.2(4)
C36 N3 C51 C52 -173.8(5)
C37 N3 C51 C52 17.4(8)
C56 C51 C52 C53 0.0(8)
N3 C51 C52 C53 175.9(6)
C51 C52 C53 C54 -0.7(11)
C52 C53 C54 C55 1.2(13)
C53 C54 C55 C56 -0.9(13)
C52 C51 C56 C55 0.2(9)
N3 C51 C56 C55 -176.6(6)
C52 C51 C56 N4 175.9(5)
N3 C51 C56 N4 -0.9(5)
C54 C55 C56 C51 0.2(10)
C54 C55 C56 N4 -174.2(7)
C36 N4 C56 C51 -1.0(6)
C57 N4 C56 C51 167.6(5)
C36 N4 C56 C55 174.0(7)
C57 N4 C56 C55 -17.4(10)
C36 N4 C57 C62A 154.3(7)
C56 N4 C57 C62A -13.0(9)
C36 N4 C57 C62 125.5(7)
C56 N4 C57 C62 -41.8(8)
C36 N4 C57 C58 -36.8(7)
C56 N4 C57 C58 155.9(5)
Zr1 O4 C58 C57 39.7(7)
Zr1 O4 C58 C59 -139.0(4)
C62A C57 C58 O4 168.1(7)
C62 C57 C58 O4 -162.1(6)
N4 C57 C58 O4 0.0(7)
C62A C57 C58 C59 -13.2(10)
C62 C57 C58 C59 16.6(8)
N4 C57 C58 C59 178.7(4)
O4 C58 C59 C60A -169.4(7)
C57 C58 C59 C60A 11.9(9)
O4 C58 C59 C60 161.5(6)
C57 C58 C59 C60 -17.2(9)
O4 C58 C59 C63 -2.7(7)
C57 C58 C59 C63 178.6(5)
C60A C59 C63 C64 108.9(8)
C60 C59 C63 C64 138.8(7)
C58 C59 C63 C64 -57.2(6)
C60A C59 C63 C66 -9.6(9)
C60 C59 C63 C66 20.3(8)
C58 C59 C63 C66 -175.8(5)
C60A C59 C63 C65 -129.1(8)
C60 C59 C63 C65 -99.2(7)
C58 C59 C63 C65 64.8(6)
C58 C59 C60 C61 11.2(13)
C63 C59 C60 C61 175.4(8)
C59 C60 C61 C62 -3.8(15)
C59 C60 C61 C67 177.4(9)
C60 C61 C62 C57 2.8(14)
C67 C61 C62 C57 -178.4(9)
C58 C57 C62 C61 -9.7(12)
N4 C57 C62 C61 -171.8(8)
C62 C61 C67 C70 123.7(12)
C60 C61 C67 C70 -57.6(13)
C62 C61 C67 C68 4.7(14)
C60 C61 C67 C68 -176.5(11)
C62 C61 C67 C69 -114.8(10)
C60 C61 C67 C69 64.0(11)
C58 C59 C60A C61A -11.2(14)
C63 C59 C60A C61A -177.7(8)
C59 C60A C61A C62A 10.5(17)
C59 C60A C61A C67A -172.1(10)
C58 C57 C62A C61A 12.5(14)
N4 C57 C62A C61A -179.2(8)
C60A C61A C62A C57 -10.6(16)
C67A C61A C62A C57 172.0(9)
C62A C61A C67A C68A -58.0(14)
C60A C61A C67A C68A 124.6(13)
C62A C61A C67A C69A 62.2(12)
C60A C61A C67A C69A -115.1(11)
C62A C61A C67A C70A -179.6(13)
C60A C61A C67A C70A 3.1(16)
